data_7706210
loop_
_publ_author_name
'Izod, Keith'
'Watson, James M.'
'Harrington, Ross W.'
'Clegg, William'

_publ_section_title
;
 Phosphido-bis(borane) complexes of the alkaline earth metals.
;
_journal_issue 3
_journal_name_full 'Dalton transactions (Cambridge, England : 2003)'
_journal_page_first 1019
_journal_page_last 1024
_journal_paper_doi 10.1039/d0dt03895d
_journal_volume 50
_journal_year 2021
_chemical_formula_moiety 'C42 H92 B4 Mg O4 P2 Si4,C4 H8 O'
_chemical_formula_sum 'C46 H100 B4 Mg O5 P2 Si4'
_chemical_formula_weight 975.10
_space_group_crystal_system monoclinic
_space_group_IT_number 15
_space_group_name_Hall '-C 2yc'
_space_group_name_H-M_alt 'C 1 2/c 1'
_atom_sites_solution_hydrogens mixed
_atom_sites_solution_primary direct
_atom_sites_solution_secondary difmap
_audit_creation_method SHELXL-2018/3
_audit_update_record
;
2020-12-03 deposited with the CCDC.	2020-12-14 downloaded from the CCDC.
;
_cell_angle_alpha 90
_cell_angle_beta 121.729(2)
_cell_angle_gamma 90
_cell_formula_units_Z 4
_cell_length_a 19.5728(3)
_cell_length_b 25.8266(3)
_cell_length_c 14.1712(2)
_cell_measurement_reflns_used 6961
_cell_measurement_temperature 150(2)
_cell_measurement_theta_max 62.08
_cell_measurement_theta_min 2.65
_cell_volume 6092.9(2)
_computing_cell_refinement
;
CrysAlisPro, Oxford Diffraction Ltd.,
Version 1.171.33.66 (release 28-04-2010 CrysAlis171 .NET)
(compiled Apr 28 2010,14:27:37)
;
_computing_data_collection
;
CrysAlisPro, Oxford Diffraction Ltd.,
Version 1.171.33.66 (release 28-04-2010 CrysAlis171 .NET)
(compiled Apr 28 2010,14:27:37)
;
_computing_data_reduction
;
CrysAlisPro, Oxford Diffraction Ltd.,
Version 1.171.33.66 (release 28-04-2010 CrysAlis171 .NET)
(compiled Apr 28 2010,14:27:37)
;
_computing_molecular_graphics 'Bruker SHELXTL'
_computing_publication_material 'SHELXL and local programs'
_computing_structure_refinement 'SHELXL-2018/3 (Sheldrick, 2018)'
_computing_structure_solution 'Bruker SHELXTL'
_diffrn_ambient_temperature 150(2)
_diffrn_detector_area_resol_mean 10.3968
_diffrn_measured_fraction_theta_full 0.980
_diffrn_measured_fraction_theta_max 0.980
_diffrn_measurement_device_type 'Oxford Diffraction Gemini A Ultra diffractometer'
_diffrn_measurement_method '\w scans'
_diffrn_radiation_type CuK\a
_diffrn_radiation_wavelength 1.54178
_diffrn_reflns_av_R_equivalents 0.0162
_diffrn_reflns_av_unetI/netI 0.0169
_diffrn_reflns_Laue_measured_fraction_full 0.980
_diffrn_reflns_Laue_measured_fraction_max 0.980
_diffrn_reflns_limit_h_max 22
_diffrn_reflns_limit_h_min -17
_diffrn_reflns_limit_k_max 29
_diffrn_reflns_limit_k_min -25
_diffrn_reflns_limit_l_max 15
_diffrn_reflns_limit_l_min -15
_diffrn_reflns_number 8741
_diffrn_reflns_point_group_measured_fraction_full 0.980
_diffrn_reflns_point_group_measured_fraction_max 0.980
_diffrn_reflns_theta_full 62.168
_diffrn_reflns_theta_max 62.168
_diffrn_reflns_theta_min 3.158
_diffrn_source 'Enhance Ultra (Cu) X-ray Source'
_exptl_absorpt_coefficient_mu 1.782
_exptl_absorpt_correction_T_max 0.850
_exptl_absorpt_correction_T_min 0.651
_exptl_absorpt_correction_type multi-scan
_exptl_absorpt_process_details
;
CrysAlisPro, Oxford Diffraction Ltd.,
Version 1.171.33.66 (release 28-04-2010 CrysAlis171 .NET)
(compiled Apr 28 2010,14:27:37)
Empirical absorption correction using spherical harmonics,
 implemented in SCALE3 ABSPACK scaling algorithm.
;
_exptl_crystal_colour colourless
_exptl_crystal_density_diffrn 1.063
_exptl_crystal_density_method 'not measured'
_exptl_crystal_description rod
_exptl_crystal_F_000 2136
_exptl_crystal_recrystallization_method 'Re-crystallisation from solvent: toluene and THF'
_exptl_crystal_size_max 0.300
_exptl_crystal_size_mid 0.100
_exptl_crystal_size_min 0.100
_refine_diff_density_max 0.286
_refine_diff_density_min -0.265
_refine_diff_density_rms 0.043
_refine_ls_extinction_method none
_refine_ls_goodness_of_fit_ref 1.054
_refine_ls_hydrogen_treatment mixed
_refine_ls_matrix_type full
_refine_ls_number_parameters 289
_refine_ls_number_reflns 4732
_refine_ls_number_restraints 0
_refine_ls_restrained_S_all 1.054
_refine_ls_R_factor_all 0.0373
_refine_ls_R_factor_gt 0.0342
_refine_ls_shift/su_max 0.001
_refine_ls_shift/su_mean 0.000
_refine_ls_structure_factor_coef Fsqd
_refine_ls_weighting_details 'w=1/[\s^2^(Fo^2^)+(0.0577P)^2^+4.0215P] where P=(Fo^2^+2Fc^2^)/3'
_refine_ls_weighting_scheme calc
_refine_ls_wR_factor_gt 0.0937
_refine_ls_wR_factor_ref 0.0959
_reflns_Friedel_coverage 0.000
_reflns_number_gt 4299
_reflns_number_total 4732
_reflns_threshold_expression 'I > 2\s(I)'
_cod_data_source_file d0dt03895d2.cif
_cod_data_source_block ki463
_cod_depositor_comments 'Adding full bibliography for 7706210--7706214.cif.'
_cod_original_cell_volume 6092.90(18)
_cod_original_sg_symbol_H-M 'C 2/c'
_cod_database_code 7706210
_shelx_shelxl_version_number 2018/3
_shelx_space_group_comment
;
The symmetry employed for this shelxl refinement is uniquely defined
by the following loop, which should always be used as a source of
symmetry information in preference to the above space-group names.
They are only intended as comments.
;
_shelx_estimated_absorpt_t_min 0.617
_shelx_estimated_absorpt_t_max 0.842

loop_
_space_group_symop_operation_xyz
'x, y, z'
'-x, y, -z+1/2'
'x+1/2, y+1/2, z'
'-x+1/2, y+1/2, -z+1/2'
'-x, -y, -z'
'x, -y, z-1/2'
'-x+1/2, -y+1/2, -z'
'x+1/2, -y+1/2, z-1/2'

loop_
_atom_site_label
_atom_site_type_symbol
_atom_site_fract_x
_atom_site_fract_y
_atom_site_fract_z
_atom_site_U_iso_or_equiv
_atom_site_adp_type
_atom_site_occupancy
_atom_site_site_symmetry_order
_atom_site_calc_flag
_atom_site_refinement_flags_posn
_atom_site_refinement_flags_adp
_atom_site_refinement_flags_occupancy
_atom_site_disorder_assembly
_atom_site_disorder_group
Mg1 Mg 0.500000 0.62055(3) 0.250000 0.02206(17) Uani 1 2 d S T P . .
P1 P 0.69445(2) 0.61826(2) 0.61511(3) 0.02211(12) Uani 1 1 d . . . . .
B1 B 0.61858(11) 0.64998(7) 0.47309(14) 0.0249(4) Uani 1 1 d . . . . .
H1A H 0.5934(10) 0.6142(7) 0.4126(15) 0.031(5) Uiso 1 1 d . . . . .
H1B H 0.5690(11) 0.6676(7) 0.4760(14) 0.033(5) Uiso 1 1 d . . . . .
H1C H 0.6522(11) 0.6768(7) 0.4504(15) 0.037(5) Uiso 1 1 d . . . . .
B2 B 0.64984(12) 0.56274(8) 0.65830(17) 0.0333(4) Uani 1 1 d . . . . .
H2A H 0.6172(12) 0.5369(7) 0.5810(16) 0.042(5) Uiso 1 1 d . . . . .
H2B H 0.6992(13) 0.5401(8) 0.7309(17) 0.052(6) Uiso 1 1 d . . . . .
H2C H 0.6083(14) 0.5839(9) 0.6774(18) 0.058(6) Uiso 1 1 d . . . . .
C1 C 0.74527(9) 0.66805(6) 0.72449(12) 0.0247(3) Uani 1 1 d . . . . .
H1 H 0.781326 0.686243 0.705017 0.030 Uiso 1 1 calc R U . . .
Si1 Si 0.67507(3) 0.72095(2) 0.71719(4) 0.03312(14) Uani 1 1 d . . . . .
C2 C 0.57925(13) 0.69568(9) 0.6985(2) 0.0541(5) Uani 1 1 d . . . . .
H2F H 0.543416 0.724721 0.686986 0.081 Uiso 1 1 calc R U . . .
H2E H 0.590833 0.676382 0.764891 0.081 Uiso 1 1 calc R U . . .
H2D H 0.553230 0.672695 0.633865 0.081 Uiso 1 1 calc R U . . .
C3 C 0.72355(16) 0.76201(8) 0.84561(17) 0.0576(6) Uani 1 1 d . . . . .
H3A H 0.685984 0.789058 0.838463 0.086 Uiso 1 1 calc R U . . .
H3B H 0.772183 0.778085 0.855260 0.086 Uiso 1 1 calc R U . . .
H3C H 0.737792 0.740332 0.910197 0.086 Uiso 1 1 calc R U . . .
C4 C 0.65348(13) 0.76726(7) 0.60369(15) 0.0424(5) Uani 1 1 d . . . . .
H4A H 0.615704 0.793719 0.598338 0.064 Uiso 1 1 calc R U . . .
H4B H 0.629849 0.748504 0.533204 0.064 Uiso 1 1 calc R U . . .
H4C H 0.703545 0.783880 0.619918 0.064 Uiso 1 1 calc R U . . .
Si2 Si 0.81671(3) 0.64165(2) 0.86951(3) 0.03049(13) Uani 1 1 d . . . . .
C5 C 0.87571(11) 0.58481(8) 0.87006(15) 0.0429(5) Uani 1 1 d . . . . .
H5A H 0.914207 0.574417 0.946787 0.064 Uiso 1 1 calc R U . . .
H5B H 0.904751 0.594193 0.833474 0.064 Uiso 1 1 calc R U . . .
H5C H 0.839182 0.555972 0.830204 0.064 Uiso 1 1 calc R U . . .
C6 C 0.89277(12) 0.69332(8) 0.95446(16) 0.0486(5) Uani 1 1 d . . . . .
H6A H 0.946776 0.678229 0.993375 0.073 Uiso 1 1 calc R U . . .
H6B H 0.881148 0.707457 1.008726 0.073 Uiso 1 1 calc R U . . .
H6C H 0.889868 0.721109 0.905384 0.073 Uiso 1 1 calc R U . . .
C7 C 0.76241(12) 0.62274(7) 0.94037(15) 0.0407(5) Uani 1 1 d . . . . .
H7A H 0.801477 0.612920 1.017283 0.061 Uiso 1 1 calc R U . . .
H7B H 0.726974 0.593320 0.901386 0.061 Uiso 1 1 calc R U . . .
H7C H 0.730328 0.652061 0.939557 0.061 Uiso 1 1 calc R U . . .
C8 C 0.77084(9) 0.59271(6) 0.59027(12) 0.0237(3) Uani 1 1 d . . . . .
C9 C 0.77510(10) 0.53966(7) 0.57702(14) 0.0346(4) Uani 1 1 d . . . . .
H9 H 0.742238 0.516819 0.588794 0.042 Uiso 1 1 calc R U . . .
C10 C 0.82657(12) 0.51975(7) 0.54691(18) 0.0465(5) Uani 1 1 d . . . . .
H10 H 0.827979 0.483493 0.536754 0.056 Uiso 1 1 calc R U . . .
C11 C 0.87603(12) 0.55235(8) 0.53149(17) 0.0441(5) Uani 1 1 d . . . . .
H11 H 0.911846 0.538571 0.511767 0.053 Uiso 1 1 calc R U . . .
C12 C 0.87288(10) 0.60492(7) 0.54499(15) 0.0352(4) Uani 1 1 d . . . . .
H12 H 0.906911 0.627441 0.534918 0.042 Uiso 1 1 calc R U . . .
C13 C 0.82052(10) 0.62515(6) 0.57310(13) 0.0272(4) Uani 1 1 d . . . . .
H13 H 0.818267 0.661541 0.580855 0.033 Uiso 1 1 calc R U . . .
O1 O 0.500000 0.69997(6) 0.250000 0.0250(3) Uani 1 2 d S T P . .
C14 C 0.54886(10) 0.73235(6) 0.22439(15) 0.0322(4) Uani 1 1 d . . . . .
H14A H 0.545141 0.720562 0.155354 0.039 Uiso 1 1 calc R U . . .
H14B H 0.605865 0.731451 0.285637 0.039 Uiso 1 1 calc R U . . .
C15 C 0.51469(11) 0.78636(6) 0.21013(14) 0.0346(4) Uani 1 1 d . . . . .
H15A H 0.469959 0.792337 0.132913 0.042 Uiso 1 1 calc R U . . .
H15B H 0.556511 0.813049 0.230493 0.042 Uiso 1 1 calc R U . . .
O2 O 0.500000 0.54066(5) 0.250000 0.0251(3) Uani 1 2 d S T P . .
C16 C 0.56960(9) 0.50782(6) 0.31978(14) 0.0292(4) Uani 1 1 d . . . . .
H16A H 0.598125 0.519682 0.397862 0.035 Uiso 1 1 calc R U . . .
H16B H 0.607506 0.508344 0.293501 0.035 Uiso 1 1 calc R U . . .
C17 C 0.53582(10) 0.45438(6) 0.30942(13) 0.0281(4) Uani 1 1 d . . . . .
H17A H 0.518745 0.448945 0.363194 0.034 Uiso 1 1 calc R U . . .
H17B H 0.575330 0.427400 0.320544 0.034 Uiso 1 1 calc R U . . .
O3 O 0.58510(6) 0.61457(4) 0.20431(9) 0.0249(2) Uani 1 1 d . . . . .
C18 C 0.67200(10) 0.62002(8) 0.27582(16) 0.0386(4) Uani 1 1 d . . . . .
H18A H 0.691368 0.602897 0.348102 0.046 Uiso 1 1 calc R U . . .
H18B H 0.687086 0.657071 0.289328 0.046 Uiso 1 1 calc R U . . .
C19 C 0.70798(10) 0.59486(8) 0.21681(16) 0.0405(4) Uani 1 1 d . . . . .
H19A H 0.724938 0.558947 0.243228 0.049 Uiso 1 1 calc R U . . .
H19B H 0.754938 0.614672 0.227826 0.049 Uiso 1 1 calc R U . . .
C20 C 0.64039(11) 0.59559(8) 0.09613(15) 0.0403(4) Uani 1 1 d . . . . .
H20A H 0.637733 0.629270 0.060971 0.048 Uiso 1 1 calc R U . . .
H20B H 0.646689 0.567518 0.053718 0.048 Uiso 1 1 calc R U . . .
C21 C 0.56767(10) 0.58717(7) 0.10353(13) 0.0317(4) Uani 1 1 d . . . . .
H21A H 0.519142 0.601567 0.037590 0.038 Uiso 1 1 calc R U . . .
H21B H 0.559108 0.549801 0.109172 0.038 Uiso 1 1 calc R U . . .

loop_
_atom_site_aniso_label
_atom_site_aniso_U_11
_atom_site_aniso_U_22
_atom_site_aniso_U_33
_atom_site_aniso_U_23
_atom_site_aniso_U_13
_atom_site_aniso_U_12
Mg1 0.0198(4) 0.0183(4) 0.0254(4) 0.000 0.0101(3) 0.000
P1 0.0212(2) 0.0206(2) 0.0188(2) -0.00027(14) 0.00656(17) -0.00449(15)
B1 0.0209(9) 0.0250(9) 0.0200(9) -0.0017(7) 0.0047(7) -0.0026(7)
B2 0.0344(11) 0.0304(10) 0.0322(11) 0.0024(8) 0.0156(9) -0.0103(9)
C1 0.0275(8) 0.0241(8) 0.0177(7) -0.0007(6) 0.0087(6) -0.0063(6)
Si1 0.0445(3) 0.0267(3) 0.0258(3) -0.00008(18) 0.0168(2) 0.0027(2)
C2 0.0581(13) 0.0503(13) 0.0713(15) 0.0051(11) 0.0461(12) 0.0097(10)
C3 0.0915(17) 0.0410(11) 0.0315(10) -0.0043(9) 0.0264(11) 0.0115(11)
C4 0.0574(12) 0.0271(9) 0.0295(9) 0.0016(7) 0.0138(9) 0.0009(8)
Si2 0.0305(3) 0.0334(3) 0.0181(2) 0.00141(17) 0.00623(19) -0.00506(19)
C5 0.0330(10) 0.0477(11) 0.0314(10) 0.0077(8) 0.0056(8) 0.0062(8)
C6 0.0460(11) 0.0579(13) 0.0271(10) -0.0081(9) 0.0090(9) -0.0186(10)
C7 0.0489(12) 0.0416(11) 0.0283(10) 0.0061(8) 0.0180(9) -0.0031(8)
C8 0.0205(7) 0.0235(8) 0.0175(7) -0.0012(6) 0.0032(6) -0.0006(6)
C9 0.0332(9) 0.0248(9) 0.0377(10) -0.0009(7) 0.0130(8) -0.0032(7)
C10 0.0501(12) 0.0274(9) 0.0585(13) -0.0089(9) 0.0261(10) 0.0039(9)
C11 0.0403(10) 0.0430(11) 0.0503(12) -0.0064(9) 0.0247(9) 0.0064(9)
C12 0.0304(9) 0.0393(10) 0.0346(10) -0.0021(8) 0.0162(8) -0.0028(8)
C13 0.0260(8) 0.0250(8) 0.0254(8) -0.0033(6) 0.0100(7) -0.0029(6)
O1 0.0250(8) 0.0182(7) 0.0290(8) 0.000 0.0122(7) 0.000
C14 0.0314(9) 0.0247(9) 0.0374(10) 0.0030(7) 0.0159(8) -0.0045(7)
C15 0.0376(10) 0.0222(8) 0.0298(9) 0.0020(7) 0.0080(8) -0.0033(7)
O2 0.0173(7) 0.0192(7) 0.0279(8) 0.000 0.0044(6) 0.000
C16 0.0224(8) 0.0258(8) 0.0269(8) 0.0012(7) 0.0043(7) 0.0060(7)
C17 0.0301(9) 0.0244(8) 0.0271(9) 0.0039(7) 0.0131(8) 0.0042(7)
O3 0.0187(5) 0.0278(6) 0.0239(6) -0.0061(4) 0.0082(5) -0.0028(4)
C18 0.0188(8) 0.0544(12) 0.0350(10) -0.0160(8) 0.0088(8) -0.0075(8)
C19 0.0244(9) 0.0524(12) 0.0418(11) -0.0098(9) 0.0154(8) -0.0008(8)
C20 0.0362(10) 0.0522(12) 0.0361(10) -0.0069(9) 0.0215(9) -0.0024(9)
C21 0.0270(8) 0.0384(10) 0.0243(8) -0.0078(7) 0.0097(7) 0.0002(7)

loop_
_atom_type_symbol
_atom_type_description
_atom_type_scat_dispersion_real
_atom_type_scat_dispersion_imag
_atom_type_scat_source
C C 0.0181 0.0091 'International Tables Vol C Tables 4.2.6.8 and 6.1.1.4'
H H 0.0000 0.0000 'International Tables Vol C Tables 4.2.6.8 and 6.1.1.4'
B B 0.0090 0.0039 'International Tables Vol C Tables 4.2.6.8 and 6.1.1.4'
Mg Mg 0.1719 0.1771 'International Tables Vol C Tables 4.2.6.8 and 6.1.1.4'
Si Si 0.2541 0.3302 'International Tables Vol C Tables 4.2.6.8 and 6.1.1.4'
P P 0.2955 0.4335 'International Tables Vol C Tables 4.2.6.8 and 6.1.1.4'
O O 0.0492 0.0322 'International Tables Vol C Tables 4.2.6.8 and 6.1.1.4'

loop_
_geom_angle_atom_site_label_1
_geom_angle_atom_site_label_2
_geom_angle_atom_site_label_3
_geom_angle
_geom_angle_site_symmetry_1
_geom_angle_site_symmetry_3
_geom_angle_publ_flag
H1A Mg1 H1A 0.0(13) . . ?
H1A Mg1 H1A 170.8(10) . 2_655 ?
H1A Mg1 H1A 170.8(10) . 2_655 ?
H1A Mg1 O1 94.6(5) . . ?
H1A Mg1 O1 94.6(5) . . ?
H1A Mg1 O1 94.6(5) 2_655 . ?
H1A Mg1 O2 85.4(5) . . ?
H1A Mg1 O2 85.4(5) . . ?
H1A Mg1 O2 85.4(5) 2_655 . ?
H1A Mg1 O3 87.6(5) . . ?
H1A Mg1 O3 87.6(5) . . ?
H1A Mg1 O3 91.7(5) 2_655 . ?
H1A Mg1 O3 87.6(5) 2_655 2_655 ?
H1A Mg1 O3 91.7(5) . 2_655 ?
H1A Mg1 O3 91.7(5) . 2_655 ?
O1 Mg1 O2 180.0 . . ?
O1 Mg1 O3 94.25(3) . . ?
O1 Mg1 O3 94.25(3) . 2_655 ?
O2 Mg1 O3 85.75(3) . . ?
O2 Mg1 O3 85.75(3) . 2_655 ?
O3 Mg1 O3 171.50(7) . 2_655 ?
B1 P1 B2 114.39(8) . . ?
B1 P1 C1 110.83(7) . . ?
B1 P1 C8 102.08(7) . . ?
B2 P1 C1 112.49(8) . . ?
B2 P1 C8 110.08(8) . . ?
C1 P1 C8 106.15(7) . . ?
P1 B1 H1A 102.8(9) . . ?
P1 B1 H1B 110.3(9) . . ?
P1 B1 H1C 108.4(10) . . ?
H1A B1 H1B 108.3(12) . . ?
H1A B1 H1C 111.3(13) . . ?
H1B B1 H1C 115.0(13) . . ?
P1 B2 H2A 104.2(10) . . ?
P1 B2 H2B 110.9(11) . . ?
P1 B2 H2C 102.7(11) . . ?
H2A B2 H2B 110.4(14) . . ?
H2A B2 H2C 113.7(15) . . ?
H2B B2 H2C 114.2(15) . . ?
P1 C1 H1 104.0 . . ?
P1 C1 Si1 113.52(8) . . ?
P1 C1 Si2 114.95(8) . . ?
H1 C1 Si1 104.0 . . ?
H1 C1 Si2 104.0 . . ?
Si1 C1 Si2 114.57(8) . . ?
C1 Si1 C2 113.55(8) . . ?
C1 Si1 C3 111.77(9) . . ?
C1 Si1 C4 109.70(8) . . ?
C2 Si1 C3 107.02(11) . . ?
C2 Si1 C4 110.27(10) . . ?
C3 Si1 C4 104.10(9) . . ?
Si1 C2 H2F 109.5 . . ?
Si1 C2 H2E 109.5 . . ?
Si1 C2 H2D 109.5 . . ?
H2F C2 H2E 109.5 . . ?
H2F C2 H2D 109.5 . . ?
H2E C2 H2D 109.5 . . ?
Si1 C3 H3A 109.5 . . ?
Si1 C3 H3B 109.5 . . ?
Si1 C3 H3C 109.5 . . ?
H3A C3 H3B 109.5 . . ?
H3A C3 H3C 109.5 . . ?
H3B C3 H3C 109.5 . . ?
Si1 C4 H4A 109.5 . . ?
Si1 C4 H4B 109.5 . . ?
Si1 C4 H4C 109.5 . . ?
H4A C4 H4B 109.5 . . ?
H4A C4 H4C 109.5 . . ?
H4B C4 H4C 109.5 . . ?
C1 Si2 C5 112.84(8) . . ?
C1 Si2 C6 108.71(8) . . ?
C1 Si2 C7 111.78(8) . . ?
C5 Si2 C6 105.96(10) . . ?
C5 Si2 C7 108.51(9) . . ?
C6 Si2 C7 108.81(9) . . ?
Si2 C5 H5A 109.5 . . ?
Si2 C5 H5B 109.5 . . ?
Si2 C5 H5C 109.5 . . ?
H5A C5 H5B 109.5 . . ?
H5A C5 H5C 109.5 . . ?
H5B C5 H5C 109.5 . . ?
Si2 C6 H6A 109.5 . . ?
Si2 C6 H6B 109.5 . . ?
Si2 C6 H6C 109.5 . . ?
H6A C6 H6B 109.5 . . ?
H6A C6 H6C 109.5 . . ?
H6B C6 H6C 109.5 . . ?
Si2 C7 H7A 109.5 . . ?
Si2 C7 H7B 109.5 . . ?
Si2 C7 H7C 109.5 . . ?
H7A C7 H7B 109.5 . . ?
H7A C7 H7C 109.5 . . ?
H7B C7 H7C 109.5 . . ?
P1 C8 C9 119.62(13) . . ?
P1 C8 C13 122.05(12) . . ?
C9 C8 C13 118.03(15) . . ?
C8 C9 H9 119.6 . . ?
C8 C9 C10 120.86(17) . . ?
H9 C9 C10 119.6 . . ?
C9 C10 H10 119.8 . . ?
C9 C10 C11 120.38(17) . . ?
H10 C10 C11 119.8 . . ?
C10 C11 H11 120.3 . . ?
C10 C11 C12 119.45(18) . . ?
H11 C11 C12 120.3 . . ?
C11 C12 H12 119.8 . . ?
C11 C12 C13 120.45(17) . . ?
H12 C12 C13 119.8 . . ?
C8 C13 C12 120.82(15) . . ?
C8 C13 H13 119.6 . . ?
C12 C13 H13 119.6 . . ?
Mg1 O1 C14 125.14(8) . . ?
Mg1 O1 C14 125.14(8) . 2_655 ?
C14 O1 C14 109.71(16) . 2_655 ?
O1 C14 H14A 110.7 . . ?
O1 C14 H14B 110.7 . . ?
O1 C14 C15 105.12(14) . . ?
H14A C14 H14B 108.8 . . ?
H14A C14 C15 110.7 . . ?
H14B C14 C15 110.7 . . ?
C14 C15 C15 102.42(11) . 2_655 ?
C14 C15 H15A 111.3 . . ?
C14 C15 H15B 111.3 . . ?
C15 C15 H15A 111.3 2_655 . ?
C15 C15 H15B 111.3 2_655 . ?
H15A C15 H15B 109.2 . . ?
Mg1 O2 C16 125.48(8) . . ?
Mg1 O2 C16 125.48(8) . 2_655 ?
C16 O2 C16 109.04(16) . 2_655 ?
O2 C16 H16A 110.7 . . ?
O2 C16 H16B 110.7 . . ?
O2 C16 C17 105.14(12) . . ?
H16A C16 H16B 108.8 . . ?
H16A C16 C17 110.7 . . ?
H16B C16 C17 110.7 . . ?
C16 C17 C17 102.11(10) . 2_655 ?
C16 C17 H17A 111.3 . . ?
C16 C17 H17B 111.3 . . ?
C17 C17 H17A 111.3 2_655 . ?
C17 C17 H17B 111.3 2_655 . ?
H17A C17 H17B 109.2 . . ?
Mg1 O3 C18 127.38(10) . . ?
Mg1 O3 C21 121.60(9) . . ?
C18 O3 C21 108.22(12) . . ?
O3 C18 H18A 110.4 . . ?
O3 C18 H18B 110.4 . . ?
O3 C18 C19 106.84(14) . . ?
H18A C18 H18B 108.6 . . ?
H18A C18 C19 110.4 . . ?
H18B C18 C19 110.4 . . ?
C18 C19 H19A 111.0 . . ?
C18 C19 H19B 111.0 . . ?
C18 C19 C20 103.74(14) . . ?
H19A C19 H19B 109.0 . . ?
H19A C19 C20 111.0 . . ?
H19B C19 C20 111.0 . . ?
C19 C20 H20A 111.3 . . ?
C19 C20 H20B 111.3 . . ?
C19 C20 C21 102.53(14) . . ?
H20A C20 H20B 109.2 . . ?
H20A C20 C21 111.3 . . ?
H20B C20 C21 111.3 . . ?
O3 C21 C20 104.82(13) . . ?
O3 C21 H21A 110.8 . . ?
O3 C21 H21B 110.8 . . ?
C20 C21 H21A 110.8 . . ?
C20 C21 H21B 110.8 . . ?
H21A C21 H21B 108.9 . . ?

loop_
_geom_bond_atom_site_label_1
_geom_bond_atom_site_label_2
_geom_bond_distance
_geom_bond_site_symmetry_2
_geom_bond_publ_flag
Mg1 H1A 2.061(18) . ?
Mg1 H1A 2.061(18) . ?
Mg1 H1A 2.061(18) 2_655 ?
Mg1 O1 2.0511(16) . ?
Mg1 O2 2.0633(16) . ?
Mg1 O3 2.0860(10) . ?
Mg1 O3 2.0861(10) 2_655 ?
P1 B1 1.9451(18) . ?
P1 B2 1.9378(19) . ?
P1 C1 1.8503(15) . ?
P1 C8 1.8298(16) . ?
B1 H1A 1.178(18) . ?
B1 H1B 1.092(18) . ?
B1 H1C 1.113(19) . ?
B2 H2A 1.147(19) . ?
B2 H2B 1.14(2) . ?
B2 H2C 1.12(2) . ?
C1 H1 1.000 . ?
C1 Si1 1.9016(17) . ?
C1 Si2 1.9029(15) . ?
Si1 C2 1.868(2) . ?
Si1 C3 1.876(2) . ?
Si1 C4 1.8657(18) . ?
C2 H2F 0.980 . ?
C2 H2E 0.980 . ?
C2 H2D 0.980 . ?
C3 H3A 0.980 . ?
C3 H3B 0.980 . ?
C3 H3C 0.980 . ?
C4 H4A 0.980 . ?
C4 H4B 0.980 . ?
C4 H4C 0.980 . ?
Si2 C5 1.865(2) . ?
Si2 C6 1.8870(19) . ?
Si2 C7 1.8706(19) . ?
C5 H5A 0.980 . ?
C5 H5B 0.980 . ?
C5 H5C 0.980 . ?
C6 H6A 0.980 . ?
C6 H6B 0.980 . ?
C6 H6C 0.980 . ?
C7 H7A 0.980 . ?
C7 H7B 0.980 . ?
C7 H7C 0.980 . ?
C8 C9 1.391(2) . ?
C8 C13 1.398(2) . ?
C9 H9 0.950 . ?
C9 C10 1.383(3) . ?
C10 H10 0.950 . ?
C10 C11 1.384(3) . ?
C11 H11 0.950 . ?
C11 C12 1.377(3) . ?
C12 H12 0.950 . ?
C12 C13 1.382(2) . ?
C13 H13 0.950 . ?
O1 C14 1.4529(18) . ?
O1 C14 1.4529(18) 2_655 ?
C14 H14A 0.990 . ?
C14 H14B 0.990 . ?
C14 C15 1.514(2) . ?
C15 C15 1.513(4) 2_655 ?
C15 H15A 0.990 . ?
C15 H15B 0.990 . ?
O2 C16 1.4616(17) . ?
O2 C16 1.4616(17) 2_655 ?
C16 H16A 0.990 . ?
C16 H16B 0.990 . ?
C16 C17 1.504(2) . ?
C17 C17 1.523(3) 2_655 ?
C17 H17A 0.990 . ?
C17 H17B 0.990 . ?
O3 C18 1.4584(19) . ?
O3 C21 1.4644(19) . ?
C18 H18A 0.990 . ?
C18 H18B 0.990 . ?
C18 C19 1.495(3) . ?
C19 H19A 0.990 . ?
C19 H19B 0.990 . ?
C19 C20 1.515(3) . ?
C20 H20A 0.990 . ?
C20 H20B 0.990 . ?
C20 C21 1.497(2) . ?
C21 H21A 0.990 . ?
C21 H21B 0.990 . ?

loop_
_geom_torsion_atom_site_label_1
_geom_torsion_atom_site_label_2
_geom_torsion_atom_site_label_3
_geom_torsion_atom_site_label_4
_geom_torsion
_geom_torsion_site_symmetry_1
_geom_torsion_site_symmetry_2
_geom_torsion_site_symmetry_3
_geom_torsion_site_symmetry_4
_geom_torsion_publ_flag
B1 P1 C1 Si1 41.94(11) . . . . ?
B1 P1 C1 Si2 176.57(8) . . . . ?
B2 P1 C1 Si1 -87.53(10) . . . . ?
B2 P1 C1 Si2 47.10(12) . . . . ?
C8 P1 C1 Si1 152.02(8) . . . . ?
C8 P1 C1 Si2 -73.35(10) . . . . ?
B1 P1 C8 C9 -106.33(14) . . . . ?
B1 P1 C8 C13 67.20(14) . . . . ?
B2 P1 C8 C9 15.53(15) . . . . ?
B2 P1 C8 C13 -170.94(13) . . . . ?
C1 P1 C8 C9 137.53(13) . . . . ?
C1 P1 C8 C13 -48.94(14) . . . . ?
P1 C8 C9 C10 173.30(14) . . . . ?
C13 C8 C9 C10 -0.5(2) . . . . ?
C8 C9 C10 C11 1.3(3) . . . . ?
C9 C10 C11 C12 -0.8(3) . . . . ?
C10 C11 C12 C13 -0.4(3) . . . . ?
C11 C12 C13 C8 1.1(3) . . . . ?
P1 C8 C13 C12 -174.33(12) . . . . ?
C9 C8 C13 C12 -0.7(2) . . . . ?
Mg1 O1 C14 C15 167.67(8) . . . . ?
C14 O1 C14 C15 -12.33(8) 2_655 . . . ?
O1 C14 C15 C15 31.82(19) . . . 2_655 ?
Mg1 O2 C16 C17 167.10(8) . . . . ?
C16 O2 C16 C17 -12.91(8) 2_655 . . . ?
O2 C16 C17 C17 32.99(18) . . . 2_655 ?
Mg1 O3 C18 C19 160.62(12) . . . . ?
C21 O3 C18 C19 -0.40(19) . . . . ?
O3 C18 C19 C20 22.5(2) . . . . ?
C18 C19 C20 C21 -35.5(2) . . . . ?
Mg1 O3 C21 C20 175.38(11) . . . . ?
C18 O3 C21 C20 -22.29(18) . . . . ?
C19 C20 C21 O3 35.57(18) . . . . ?
